data_2015487
loop_
_publ_author_name
'Roberto Centore'
'Antonio Carella'
'Andrea Pugliese'
'Augusto Sirigu'
'Angela Tuzi'

_publ_section_title
;
 Double-helix pattern in a model compound of non-linear optical
 polymers
;
_journal_coeditor_code GD3032
_journal_issue 8
_journal_name_full 'Acta Crystallographica Section C'
_journal_page_first o531
_journal_page_last o533
_journal_paper_doi 10.1107/S0108270106025108
_journal_volume 62
_journal_year 2006
_chemical_formula_iupac 'C18 H18 N4 O6'
_chemical_formula_moiety 'C18 H18 N4 O6'
_chemical_formula_sum 'C18 H18 N4 O6'
_chemical_formula_weight 386.36
_chemical_name_common AZO33
_chemical_name_systematic
;
3,3'-[4-(4-nitrophenyldiazenyl)phenylimino]dipropionic acid
;
_space_group_IT_number 15
_symmetry_cell_setting monoclinic
_symmetry_space_group_name_Hall '-C 2yc'
_symmetry_space_group_name_H-M 'C 1 2/c 1'
_atom_sites_solution_hydrogens geom
_atom_sites_solution_primary direct
_atom_sites_solution_secondary difmap
_audit_creation_method SHELXL97
_cell_angle_alpha 90.00
_cell_angle_beta 101.06(2)
_cell_angle_gamma 90.00
_cell_formula_units_Z 8
_cell_length_a 43.062(9)
_cell_length_b 6.877(2)
_cell_length_c 11.979(2)
_cell_measurement_reflns_used 211
_cell_measurement_temperature 173(2)
_cell_measurement_theta_max 20.451
_cell_measurement_theta_min 4.392
_cell_volume 3481.5(14)
_computing_cell_refinement 'DIRAX/LSQ (Duisenberg <i>et al.</i>,  2000)'
_computing_data_collection 'COLLECT (Nonius, 2000)'
_computing_data_reduction 'EvalCCD (Duisenberg <i>et al.</i>,  2003)'
_computing_molecular_graphics
;
ORTEP3 for Windows (Farrugia, 1997) and
PLATON (Spek, 2003)
;
_computing_publication_material 'WinGX (Farrugia, 1999)'
_computing_structure_refinement 'SHELXL97 (Sheldrick, 1997)'
_computing_structure_solution 'SHELXS97 (Sheldrick, 1997)'
_diffrn_ambient_temperature 173(2)
_diffrn_detector_area_resol_mean 9
_diffrn_measured_fraction_theta_full 0.991
_diffrn_measured_fraction_theta_max 0.991
_diffrn_measurement_device 'four-circle diffractometer'
_diffrn_measurement_device_type 'Bruker Nonius KappaCCD area-detector'
_diffrn_measurement_method 'CCD rotation images, thick slices'
_diffrn_radiation_monochromator graphite
_diffrn_radiation_source 'fine-focus sealed tube'
_diffrn_radiation_type MoK\a
_diffrn_radiation_wavelength 0.71073
_diffrn_reflns_av_R_equivalents 0.0943
_diffrn_reflns_av_sigmaI/netI 0.1627
_diffrn_reflns_limit_h_max 53
_diffrn_reflns_limit_h_min -49
_diffrn_reflns_limit_k_max 8
_diffrn_reflns_limit_k_min -8
_diffrn_reflns_limit_l_max 11
_diffrn_reflns_limit_l_min -14
_diffrn_reflns_number 10530
_diffrn_reflns_theta_full 26.50
_diffrn_reflns_theta_max 26.50
_diffrn_reflns_theta_min 1.93
_diffrn_standards_number 0
_exptl_absorpt_coefficient_mu 0.113
_exptl_absorpt_correction_T_max 0.9977
_exptl_absorpt_correction_T_min 0.9363
_exptl_absorpt_correction_type multi-scan
_exptl_absorpt_process_details '(SADABS; Bruker Nonius, 2002)'
_exptl_crystal_colour red
_exptl_crystal_density_diffrn 1.474
_exptl_crystal_density_method 'not measured'
_exptl_crystal_description plate
_exptl_crystal_F_000 1616
_exptl_crystal_size_max 0.59
_exptl_crystal_size_mid 0.13
_exptl_crystal_size_min 0.02
_refine_diff_density_max 0.408
_refine_diff_density_min -0.317
_refine_ls_extinction_method none
_refine_ls_goodness_of_fit_ref 1.001
_refine_ls_hydrogen_treatment constr
_refine_ls_matrix_type full
_refine_ls_number_parameters 253
_refine_ls_number_reflns 3584
_refine_ls_number_restraints 0
_refine_ls_restrained_S_all 1.001
_refine_ls_R_factor_all 0.1996
_refine_ls_R_factor_gt 0.0699
_refine_ls_shift/su_max 0.000
_refine_ls_shift/su_mean 0.000
_refine_ls_structure_factor_coef Fsqd
_refine_ls_weighting_details 'w = 1/[\s^2^(Fo^2^)+(0.0577P)^2^+3.8477P] where P=(Fo^2^+2Fc^2^)/3'
_refine_ls_weighting_scheme calc
_refine_ls_wR_factor_gt 0.1254
_refine_ls_wR_factor_ref 0.1676
_reflns_number_gt 1587
_reflns_number_total 3584
_reflns_threshold_expression I>2\s(I)
_cod_data_source_file gd3032.cif
_cod_data_source_block I
_cod_original_sg_symbol_H-M 'C 2/c'
_cod_database_code 2015487
_cod_database_fobs_code 2015487

loop_
_symmetry_equiv_pos_as_xyz
'x, y, z'
'-x, y, -z+1/2'
'x+1/2, y+1/2, z'
'-x+1/2, y+1/2, -z+1/2'
'-x, -y, -z'
'x, -y, z-1/2'
'-x+1/2, -y+1/2, -z'
'x+1/2, -y+1/2, z-1/2'

loop_
_atom_site_type_symbol
_atom_site_label
_atom_site_fract_x
_atom_site_fract_y
_atom_site_fract_z
_atom_site_U_iso_or_equiv
_atom_site_adp_type
_atom_site_calc_flag
_atom_site_refinement_flags
_atom_site_occupancy
O O1 0.01007(7) -0.0894(4) 0.1182(2) 0.0390(8) Uani d . 1
H H1 -0.0088 -0.1274 0.0696 0.039 Uiso d PR 0.50
O O2 0.03182(6) -0.3683(4) 0.1889(2) 0.0297(7) Uani d . 1
H H2 0.0165 -0.4329 0.1505 0.030 Uiso d PR 0.50
O O3 0.01969(6) 0.4341(4) 0.4066(2) 0.0278(7) Uani d . 1
H H3 0.0241 0.7953 0.4540 0.028 Uiso d PR 0.50
O O4 0.04194(6) 0.7170(4) 0.4715(2) 0.0290(7) Uani d . 1
H H4 0.0008 0.5076 0.3738 0.029 Uiso d PR 0.50
O O5 0.35384(7) 0.3396(4) 0.1195(3) 0.0394(8) Uani d . 1
O O6 0.36873(6) 0.2595(4) 0.2972(3) 0.0364(8) Uani d . 1
N N1 0.08170(7) 0.2331(5) 0.3295(3) 0.0217(8) Uani d . 1
N N2 0.20142(8) 0.3235(5) 0.2152(3) 0.0345(10) Uani d . 1
N N3 0.22341(8) 0.3437(5) 0.2990(3) 0.0328(9) Uani d . 1
N N4 0.34840(8) 0.3069(5) 0.2144(3) 0.0276(9) Uani d . 1
C C1 0.03202(9) -0.1835(6) 0.1786(3) 0.0222(9) Uani d . 1
C C2 0.06040(8) -0.0771(5) 0.2420(3) 0.0231(10) Uani d . 1
H H2A 0.0786 -0.1028 0.2044 0.023 Uiso calc R 1
H H2B 0.0658 -0.1300 0.3202 0.023 Uiso calc R 1
C C3 0.05593(8) 0.1424(6) 0.2490(3) 0.0240(10) Uani d . 1
H H3A 0.0549 0.2002 0.1727 0.024 Uiso calc R 1
H H3B 0.0356 0.1694 0.2729 0.024 Uiso calc R 1
C C4 0.04342(9) 0.5348(6) 0.4536(3) 0.0216(10) Uani d . 1
C C5 0.07482(8) 0.4407(6) 0.4929(3) 0.0227(10) Uani d . 1
H H5A 0.0791 0.4362 0.5770 0.023 Uiso calc R 1
H H5B 0.0913 0.5239 0.4698 0.023 Uiso calc R 1
C C6 0.07828(8) 0.2362(5) 0.4487(3) 0.0206(9) Uani d . 1
H H6A 0.0971 0.1739 0.4958 0.021 Uiso calc R 1
H H6B 0.0595 0.1588 0.4568 0.021 Uiso calc R 1
C C7 0.11077(8) 0.2644(6) 0.3023(3) 0.0220(10) Uani d . 1
C C8 0.13664(9) 0.3289(5) 0.3850(4) 0.0245(10) Uani d . 1
H H8 0.1336 0.3562 0.4599 0.025 Uiso calc R 1
C C9 0.16615(9) 0.3528(5) 0.3588(4) 0.0268(11) Uani d . 1
H H9 0.1833 0.3944 0.4159 0.027 Uiso calc R 1
C C10 0.17103(9) 0.3164(6) 0.2489(4) 0.0273(11) Uani d . 1
C C11 0.14567(9) 0.2621(6) 0.1659(4) 0.0287(10) Uani d . 1
H H11 0.1487 0.2436 0.0901 0.029 Uiso calc R 1
C C12 0.11621(9) 0.2344(6) 0.1906(3) 0.0244(10) Uani d . 1
H H12 0.0992 0.1946 0.1321 0.024 Uiso calc R 1
C C13 0.25448(10) 0.3417(6) 0.2683(4) 0.0310(11) Uani d . 1
C C14 0.27939(9) 0.3313(6) 0.3582(4) 0.0342(11) Uani d . 1
H H14 0.2755 0.3315 0.4335 0.034 Uiso calc R 1
C C15 0.30993(9) 0.3205(6) 0.3413(4) 0.0294(11) Uani d . 1
H H15 0.3271 0.3111 0.4042 0.029 Uiso calc R 1
C C16 0.31542(9) 0.3234(6) 0.2310(4) 0.0251(10) Uani d . 1
C C17 0.29115(9) 0.3401(6) 0.1380(4) 0.0311(11) Uani d . 1
H H17 0.2953 0.3452 0.0630 0.031 Uiso calc R 1
C C18 0.26007(9) 0.3494(6) 0.1575(4) 0.0342(12) Uani d . 1
H H18 0.2428 0.3609 0.0952 0.034 Uiso calc R 1

loop_
_atom_site_aniso_label
_atom_site_aniso_U_11
_atom_site_aniso_U_22
_atom_site_aniso_U_33
_atom_site_aniso_U_12
_atom_site_aniso_U_13
_atom_site_aniso_U_23
O1 0.0315(17) 0.0371(18) 0.0409(19) 0.0002(16) -0.0121(15) -0.0025(16)
O2 0.0267(15) 0.0260(18) 0.0358(19) -0.0071(13) 0.0045(13) -0.0014(14)
O3 0.0213(15) 0.0325(17) 0.0291(17) 0.0021(15) 0.0036(13) 0.0004(14)
O4 0.0288(16) 0.0240(17) 0.0339(18) 0.0060(13) 0.0050(13) -0.0021(14)
O5 0.0414(19) 0.046(2) 0.035(2) -0.0041(15) 0.0187(16) -0.0017(16)
O6 0.0220(15) 0.0404(19) 0.044(2) 0.0005(15) 0.0000(15) 0.0062(16)
N1 0.0167(17) 0.0266(19) 0.021(2) 0.0001(16) 0.0025(15) -0.0027(16)
N2 0.040(2) 0.021(2) 0.040(2) 0.0042(18) 0.000(2) 0.0060(17)
N3 0.038(2) 0.026(2) 0.034(2) 0.0001(18) 0.0059(19) 0.0002(17)
N4 0.024(2) 0.021(2) 0.039(2) -0.0037(16) 0.0092(19) -0.0007(18)
C1 0.022(2) 0.025(2) 0.022(2) -0.001(2) 0.0088(18) -0.001(2)
C2 0.014(2) 0.028(2) 0.027(2) -0.0050(19) 0.0041(18) 0.000(2)
C3 0.017(2) 0.032(2) 0.024(2) -0.0023(19) 0.0057(18) 0.001(2)
C4 0.026(2) 0.031(3) 0.010(2) -0.003(2) 0.0093(18) 0.0003(19)
C5 0.015(2) 0.031(2) 0.022(2) 0.0011(19) 0.0020(17) 0.001(2)
C6 0.0144(19) 0.023(2) 0.025(2) -0.0026(18) 0.0041(17) -0.0028(19)
C7 0.017(2) 0.018(2) 0.031(3) 0.0065(18) 0.0050(19) 0.005(2)
C8 0.021(2) 0.022(2) 0.031(3) 0.0027(19) 0.0057(19) 0.002(2)
C9 0.018(2) 0.019(2) 0.042(3) -0.0013(18) 0.002(2) 0.001(2)
C10 0.023(2) 0.022(2) 0.042(3) 0.0057(19) 0.018(2) 0.004(2)
C11 0.028(2) 0.028(2) 0.031(3) 0.003(2) 0.007(2) 0.005(2)
C12 0.022(2) 0.022(2) 0.030(3) 0.0050(19) 0.0065(19) 0.005(2)
C13 0.030(3) 0.019(2) 0.049(3) -0.003(2) 0.020(2) -0.003(2)
C14 0.024(2) 0.034(3) 0.046(3) 0.001(2) 0.010(2) -0.001(2)
C15 0.023(2) 0.028(3) 0.038(3) -0.001(2) 0.006(2) 0.002(2)
C16 0.012(2) 0.020(2) 0.042(3) -0.0004(18) 0.0023(19) -0.004(2)
C17 0.025(2) 0.028(3) 0.038(3) -0.002(2) 0.002(2) -0.002(2)
C18 0.023(2) 0.026(3) 0.047(3) -0.003(2) -0.009(2) -0.001(2)

loop_
_atom_type_symbol
_atom_type_description
_atom_type_scat_dispersion_real
_atom_type_scat_dispersion_imag
_atom_type_scat_source
C C 0.0033 0.0016 'International Tables Vol C Tables 4.2.6.8 and 6.1.1.4'
H H 0.0000 0.0000 'International Tables Vol C Tables 4.2.6.8 and 6.1.1.4'
N N 0.0061 0.0033 'International Tables Vol C Tables 4.2.6.8 and 6.1.1.4'
O O 0.0106 0.0060 'International Tables Vol C Tables 4.2.6.8 and 6.1.1.4'

loop_
_geom_angle_atom_site_label_1
_geom_angle_atom_site_label_2
_geom_angle_atom_site_label_3
_geom_angle
_geom_angle_publ_flag
C1 O1 H1 132.8 no
C1 O2 H2 118.9 no
C4 O3 H4 115.8 no
C4 O4 H3 126.7 no
C7 N1 C3 121.5(3) yes
C7 N1 C6 119.8(3) yes
C3 N1 C6 116.3(3) yes
N3 N2 C10 111.6(4) yes
N2 N3 C13 112.9(4) yes
O5 N4 O6 124.2(3) no
O5 N4 C16 118.1(4) no
O6 N4 C16 117.7(4) no
O1 C1 O2 123.4(4) yes
O1 C1 C2 119.4(3) no
O2 C1 C2 117.1(4) no
C1 C2 C3 114.3(3) no
C1 C2 H2A 108.7 no
C3 C2 H2A 108.7 no
C1 C2 H2B 108.7 no
C3 C2 H2B 108.7 no
H2A C2 H2B 107.6 no
N1 C3 C2 111.7(3) no
N1 C3 H3A 109.3 no
C2 C3 H3A 109.3 no
N1 C3 H3B 109.3 no
C2 C3 H3B 109.3 no
H3A C3 H3B 107.9 no
O3 C4 O4 123.2(3) yes
O3 C4 C5 120.4(4) no
O4 C4 C5 116.4(3) no
C4 C5 C6 115.8(3) no
C4 C5 H5A 108.3 no
C6 C5 H5A 108.3 no
C4 C5 H5B 108.3 no
C6 C5 H5B 108.3 no
H5A C5 H5B 107.4 no
N1 C6 C5 112.8(3) no
N1 C6 H6A 109.0 no
C5 C6 H6A 109.0 no
N1 C6 H6B 109.0 no
C5 C6 H6B 109.0 no
H6A C6 H6B 107.8 no
N1 C7 C8 121.1(4) no
N1 C7 C12 121.7(3) no
C8 C7 C12 117.2(3) no
C9 C8 C7 121.1(4) no
C9 C8 H8 119.5 no
C7 C8 H8 119.5 no
C8 C9 C10 120.4(4) no
C8 C9 H9 119.8 no
C10 C9 H9 119.8 no
C11 C10 C9 119.1(4) no
C11 C10 N2 116.3(4) no
C9 C10 N2 124.5(4) no
C12 C11 C10 121.3(4) no
C12 C11 H11 119.3 no
C10 C11 H11 119.3 no
C11 C12 C7 120.7(4) no
C11 C12 H12 119.6 no
C7 C12 H12 119.6 no
C14 C13 C18 119.9(4) no
C14 C13 N3 115.0(4) no
C18 C13 N3 125.1(4) no
C13 C14 C15 121.1(5) no
C13 C14 H14 119.5 no
C15 C14 H14 119.5 no
C14 C15 C16 118.9(4) no
C14 C15 H15 120.5 no
C16 C15 H15 120.5 no
C17 C16 C15 122.0(4) no
C17 C16 N4 119.8(4) no
C15 C16 N4 118.2(4) no
C16 C17 C18 117.9(4) no
C16 C17 H17 121.0 no
C18 C17 H17 121.0 no
C13 C18 C17 120.1(4) no
C13 C18 H18 120.0 no
C17 C18 H18 120.0 no

loop_
_geom_bond_atom_site_label_1
_geom_bond_atom_site_label_2
_geom_bond_distance
_geom_bond_publ_flag
O1 C1 1.254(4) yes
O1 H1 0.9421 no
O2 C1 1.278(5) yes
O2 H2 0.8543 no
O3 C4 1.273(4) yes
O3 H4 0.9750 no
O4 C4 1.275(5) yes
O4 H3 0.9275 no
O5 N4 1.224(4) no
O6 N4 1.234(4) no
N1 C7 1.370(5) yes
N1 C3 1.463(4) yes
N1 C6 1.464(5) yes
N2 N3 1.248(4) yes
N2 C10 1.442(5) yes
N3 C13 1.454(5) yes
N4 C16 1.476(5) no
C1 C2 1.500(5) no
C2 C3 1.526(5) no
C2 H2A 0.9900 no
C2 H2B 0.9900 no
C3 H3A 0.9900 no
C3 H3B 0.9900 no
C4 C5 1.491(5) no
C5 C6 1.520(5) no
C5 H5A 0.9900 no
C5 H5B 0.9900 no
C6 H6A 0.9900 no
C6 H6B 0.9900 no
C7 C8 1.413(5) no
C7 C12 1.418(5) no
C8 C9 1.376(5) no
C8 H8 0.9500 no
C9 C10 1.395(6) no
C9 H9 0.9500 no
C10 C11 1.380(5) no
C11 C12 1.370(5) no
C11 H11 0.9500 no
C12 H12 0.9500 no
C13 C14 1.368(6) no
C13 C18 1.394(6) no
C14 C15 1.370(5) no
C14 H14 0.9500 no
C15 C16 1.386(6) no
C15 H15 0.9500 no
C16 C17 1.379(5) no
C17 C18 1.404(6) no
C17 H17 0.9500 no
C18 H18 0.9500 no

loop_
_geom_hbond_atom_site_label_D
_geom_hbond_atom_site_label_H
_geom_hbond_atom_site_label_A
_geom_hbond_site_symmetry_A
_geom_hbond_distance_DH
_geom_hbond_distance_HA
_geom_hbond_distance_DA
_geom_hbond_angle_DHA
O1 H1 O4 2_545 0.94 1.78 2.650(4) 153.0
O2 H2 O3 2_545 0.85 1.82 2.665(4) 168.8
O4 H3 O1 2_565 0.93 1.75 2.650(4) 163.0
O3 H4 O2 2_565 0.98 1.69 2.665(4) 177.4

loop_
_geom_torsion_atom_site_label_1
_geom_torsion_atom_site_label_2
_geom_torsion_atom_site_label_3
_geom_torsion_atom_site_label_4
_geom_torsion
_geom_torsion_publ_flag
C10 N2 N3 C13 177.2(3) yes
O1 C1 C2 C3 14.2(5) yes
O2 C1 C2 C3 -166.3(3) no
C7 N1 C3 C2 76.7(4) yes
C6 N1 C3 C2 -85.9(4) no
C1 C2 C3 N1 168.9(3) yes
O3 C4 C5 C6 14.0(5) yes
O4 C4 C5 C6 -167.0(3) no
C7 N1 C6 C5 82.8(4) yes
C3 N1 C6 C5 -114.3(3) no
C4 C5 C6 N1 74.9(4) yes
C3 N1 C7 C8 -171.8(3) no
C6 N1 C7 C8 -9.8(5) no
C3 N1 C7 C12 8.4(5) no
C6 N1 C7 C12 170.4(3) no
N1 C7 C8 C9 177.4(3) no
C12 C7 C8 C9 -2.9(5) no
C7 C8 C9 C10 1.0(6) no
C8 C9 C10 C11 2.0(6) no
C8 C9 C10 N2 -175.2(4) no
N3 N2 C10 C11 -169.5(4) no
N3 N2 C10 C9 7.8(5) no
C9 C10 C11 C12 -3.1(6) no
N2 C10 C11 C12 174.4(4) no
C10 C11 C12 C7 1.2(6) no
N1 C7 C12 C11 -178.5(4) no
C8 C7 C12 C11 1.8(5) no
N2 N3 C13 C14 -169.8(4) no
N2 N3 C13 C18 10.2(5) no
C18 C13 C14 C15 -2.6(6) no
N3 C13 C14 C15 177.4(4) no
C13 C14 C15 C16 1.0(6) no
C14 C15 C16 C17 1.1(6) no
C14 C15 C16 N4 -178.5(4) no
O5 N4 C16 C17 11.5(5) no
O6 N4 C16 C17 -168.0(4) no
O5 N4 C16 C15 -168.9(3) no
O6 N4 C16 C15 11.7(5) no
C15 C16 C17 C18 -1.6(6) no
N4 C16 C17 C18 178.1(3) no
C14 C13 C18 C17 2.0(6) no
N3 C13 C18 C17 -177.9(4) no
C16 C17 C18 C13 0.0(6) no
